data_4332513
loop_
_publ_author_name
'Wang, Hong'
'Wang, Yaorong'
'Chan, Hoi-Shan'
'Xie, Zuowei'

_publ_section_title
;
 Synthesis, Structural Characterization, Reactivity, and Thermal Stability
 of [\h5:\s-Me2C(C5H4)(C2B10H10)]Ti(R)(NMe2)
;
_journal_issue 14
_journal_name_full 'Inorganic Chemistry'
_journal_page_first 5675
_journal_page_last 5683
_journal_paper_doi 10.1021/ic0604664
_journal_volume 45
_journal_year 2006
_chemical_formula_sum 'C25.66667 H51.33333 B10 N2 Si Ti'
_chemical_formula_weight 572.11
_chemical_name_systematic
; 
 ? 
;
_space_group_IT_number 2
_symmetry_cell_setting triclinic
_symmetry_space_group_name_Hall '-P 1'
_symmetry_space_group_name_H-M 'P -1'
_atom_sites_solution_hydrogens geom
_atom_sites_solution_primary direct
_atom_sites_solution_secondary difmap
_audit_creation_method SHELXL-97
_cell_angle_alpha 92.254(2)
_cell_angle_beta 108.672(2)
_cell_angle_gamma 98.419(2)
_cell_formula_units_Z 6
_cell_length_a 15.4358(11)
_cell_length_b 16.3485(12)
_cell_length_c 21.8045(16)
_cell_measurement_temperature 293(2)
_cell_volume 5134.8(7)
_computing_cell_refinement 'Bruker SMART'
_computing_data_collection 'Bruker SMART'
_computing_data_reduction 'Bruker SHELXTL'
_computing_molecular_graphics 'Bruker SHELXTL'
_computing_publication_material 'Bruker SHELXTL'
_computing_structure_refinement 'SHELXL-97 (Sheldrick, 1997)'
_computing_structure_solution 'SHELXS-97 (Sheldrick, 1990)'
_diffrn_ambient_temperature 293(2)
_diffrn_measured_fraction_theta_full 0.995
_diffrn_measured_fraction_theta_max 0.995
_diffrn_measurement_device_type 'CCD area detector'
_diffrn_measurement_method 'phi and omega scans'
_diffrn_radiation_monochromator graphite
_diffrn_radiation_source 'fine-focus sealed tube'
_diffrn_radiation_type MoK\a
_diffrn_radiation_wavelength 0.71073
_diffrn_reflns_av_R_equivalents 0.0335
_diffrn_reflns_av_sigmaI/netI 0.0673
_diffrn_reflns_limit_h_max 18
_diffrn_reflns_limit_h_min -16
_diffrn_reflns_limit_k_max 19
_diffrn_reflns_limit_k_min -19
_diffrn_reflns_limit_l_max 25
_diffrn_reflns_limit_l_min -25
_diffrn_reflns_number 27758
_diffrn_reflns_theta_full 25.00
_diffrn_reflns_theta_max 25.00
_diffrn_reflns_theta_min 0.99
_exptl_absorpt_coefficient_mu 0.304
_exptl_absorpt_correction_T_max 1.0000
_exptl_absorpt_correction_T_min 0.8880
_exptl_absorpt_correction_type sadabs
_exptl_crystal_colour red
_exptl_crystal_density_diffrn 1.110
_exptl_crystal_density_method 'not measured'
_exptl_crystal_description prism
_exptl_crystal_F_000 1832
_exptl_crystal_size_max 0.40
_exptl_crystal_size_mid 0.30
_exptl_crystal_size_min 0.20
_refine_diff_density_max 0.628
_refine_diff_density_min -0.447
_refine_diff_density_rms 0.058
_refine_ls_extinction_method none
_refine_ls_goodness_of_fit_ref 0.997
_refine_ls_hydrogen_treatment riding
_refine_ls_matrix_type full
_refine_ls_number_parameters 1072
_refine_ls_number_reflns 18006
_refine_ls_number_restraints 28
_refine_ls_restrained_S_all 1.000
_refine_ls_R_factor_all 0.1054
_refine_ls_R_factor_gt 0.0620
_refine_ls_shift/su_max 0.044
_refine_ls_shift/su_mean 0.006
_refine_ls_structure_factor_coef Fsqd
_refine_ls_weighting_details 'calc w=1/[\s^2^(Fo^2^)+(0.1115P)^2^+0.0000P] where P=(Fo^2^+2Fc^2^)/3'
_refine_ls_weighting_scheme calc
_refine_ls_wR_factor_gt 0.1663
_refine_ls_wR_factor_ref 0.1942
_reflns_number_gt 10964
_reflns_number_total 18006
_reflns_threshold_expression >2sigma(I)
_cod_data_source_file ic0604664sup1.cif
_cod_data_source_block 10(2/3toluene)
_cod_original_cell_volume 5134.8(6)
_cod_original_sg_symbol_H-M P(-1)
_cod_database_code 4332513

loop_
_symmetry_equiv_pos_as_xyz
'x, y, z'
'-x, -y, -z'

loop_
_atom_site_label
_atom_site_type_symbol
_atom_site_fract_x
_atom_site_fract_y
_atom_site_fract_z
_atom_site_U_iso_or_equiv
_atom_site_adp_type
_atom_site_occupancy
_atom_site_symmetry_multiplicity
_atom_site_calc_flag
_atom_site_refinement_flags
Ti1 Ti 0.869383(5) 0.263837(5) 0.432308(4) 0.03762(3) Uani 1 1 d .
Ti2 Ti 0.606651(5) 0.293876(5) 0.833573(4) 0.03985(3) Uani 1 1 d .
Ti3 Ti 0.280363(5) 0.181823(5) 0.249604(4) 0.04160(3) Uani 1 1 d .
Si1 Si 0.679924(9) 0.450546(10) 0.483129(8) 0.05743(5) Uani 1 1 d .
Si2 Si 0.678350(10) 0.090740(10) 0.982716(7) 0.05826(5) Uani 1 1 d .
Si3 Si -0.008017(12) 0.000103(10) 0.205074(9) 0.07330(7) Uani 1 1 d .
N1 N 0.81123(2) 0.26835(2) 0.502866(17) 0.04098(12) Uani 1 1 d .
N2 N 0.87062(3) 0.14743(2) 0.42751(2) 0.05596(15) Uani 1 1 d .
N3 N 0.61251(3) 0.17332(3) 0.86159(2) 0.06667(16) Uani 1 1 d .
N4 N 0.56276(3) 0.30984(3) 0.742890(19) 0.05463(15) Uani 1 1 d .
N5 N 0.16076(2) 0.18196(2) 0.175926(17) 0.04329(13) Uani 1 1 d .
N6 N 0.32970(3) 0.29605(3) 0.25308(2) 0.05899(16) Uani 1 1 d .
C1 C 0.85567(3) 0.33305(3) 0.28429(2) 0.04444(15) Uani 1 1 d .
C2 C 0.79677(3) 0.27191(3) 0.32515(2) 0.04199(15) Uani 1 1 d .
C11 C 0.95364(3) 0.37980(3) 0.32704(2) 0.04822(16) Uani 1 1 d .
C12 C 1.02997(3) 0.35672(4) 0.30000(3) 0.0725(2) Uani 1 1 d .
H12A H 1.0895 0.3860 0.3268 0.109 Uiso 1 1 calc R
H12B H 1.0174 0.3720 0.2563 0.109 Uiso 1 1 calc R
H12C H 1.0299 0.2980 0.3003 0.109 Uiso 1 1 calc R
C13 C 0.95918(4) 0.47416(3) 0.32673(3) 0.0723(2) Uani 1 1 d .
H13A H 0.9134 0.4912 0.3433 0.108 Uiso 1 1 calc R
H13B H 0.9479 0.4892 0.2831 0.108 Uiso 1 1 calc R
H13C H 1.0198 0.5012 0.3536 0.108 Uiso 1 1 calc R
C14 C 0.97433(3) 0.35698(3) 0.39611(2) 0.04436(15) Uani 1 1 d .
C15 C 0.95602(3) 0.39920(3) 0.44739(2) 0.05013(16) Uani 1 1 d .
H15A H 0.9303 0.4508 0.4446 0.060 Uiso 1 1 calc R
C16 C 0.99150(3) 0.36124(4) 0.50439(2) 0.06121(19) Uani 1 1 d .
H16A H 0.9952 0.3820 0.5481 0.073 Uiso 1 1 calc R
C17 C 1.02937(3) 0.29396(4) 0.48931(3) 0.0675(2) Uani 1 1 d .
H17A H 1.0647 0.2597 0.5208 0.081 Uiso 1 1 calc R
C18 C 1.01999(3) 0.29127(3) 0.42307(2) 0.05506(18) Uani 1 1 d .
H18A H 1.0465 0.2540 0.4004 0.066 Uiso 1 1 calc R
C19 C 0.87370(6) 0.18276(5) 0.58895(3) 0.1265(4) Uani 1 1 d .
H19A H 0.9348 0.2041 0.5885 0.190 Uiso 1 1 calc R
H19B H 0.8481 0.1341 0.5587 0.190 Uiso 1 1 calc R
H19C H 0.8770 0.1686 0.6319 0.190 Uiso 1 1 calc R
C20 C 0.85345(5) 0.32541(4) 0.61498(3) 0.0932(3) Uani 1 1 d .
H20A H 0.8143 0.3666 0.6025 0.140 Uiso 1 1 calc R
H20B H 0.9139 0.3463 0.6131 0.140 Uiso 1 1 calc R
H20C H 0.8585 0.3129 0.6585 0.140 Uiso 1 1 calc R
C21 C 0.71507(4) 0.21509(5) 0.56962(3) 0.1030(3) Uani 1 1 d .
H21A H 0.6770 0.2572 0.5579 0.155 Uiso 1 1 calc R
H21B H 0.7178 0.2000 0.6122 0.155 Uiso 1 1 calc R
H21C H 0.6890 0.1671 0.5388 0.155 Uiso 1 1 calc R
C22 C 0.81235(3) 0.24824(3) 0.56955(2) 0.05774(18) Uani 1 1 d .
C23 C 0.76056(3) 0.30437(3) 0.45809(2) 0.03849(14) Uani 1 1 d .
C24 C 0.67479(3) 0.33986(3) 0.45144(2) 0.05072(17) Uani 1 1 d .
H24A H 0.6388 0.3043 0.4722 0.061 Uiso 1 1 calc R
H24B H 0.6392 0.3343 0.4055 0.061 Uiso 1 1 calc R
C25 C 0.58353(5) 0.48692(5) 0.42163(5) 0.1266(4) Uani 1 1 d .
H25A H 0.5814 0.5433 0.4342 0.190 Uiso 1 1 calc R
H25B H 0.5260 0.4524 0.4184 0.190 Uiso 1 1 calc R
H25C H 0.5930 0.4839 0.3802 0.190 Uiso 1 1 calc R
C26 C 0.65646(5) 0.45468(5) 0.56203(3) 0.1192(3) Uani 1 1 d .
H26A H 0.6600 0.5115 0.5770 0.179 Uiso 1 1 calc R
H26B H 0.7018 0.4301 0.5937 0.179 Uiso 1 1 calc R
H26C H 0.5956 0.4246 0.5560 0.179 Uiso 1 1 calc R
C27 C 0.79165(4) 0.51682(4) 0.49218(4) 0.0960(3) Uani 1 1 d .
H27A H 0.7911 0.5721 0.5084 0.144 Uiso 1 1 calc R
H27B H 0.8008 0.5182 0.4507 0.144 Uiso 1 1 calc R
H27C H 0.8412 0.4947 0.5221 0.144 Uiso 1 1 calc R
C28 C 0.94008(4) 0.09500(4) 0.43001(4) 0.1067(3) Uani 1 1 d .
H28A H 0.9122 0.0377 0.4259 0.160 Uiso 1 1 calc R
H28B H 0.9897 0.1077 0.4707 0.160 Uiso 1 1 calc R
H28C H 0.9642 0.1051 0.3950 0.160 Uiso 1 1 calc R
C29 C 0.78241(4) 0.09464(4) 0.42205(3) 0.0782(3) Uani 1 1 d .
H29A H 0.7894 0.0373 0.4198 0.117 Uiso 1 1 calc R
H29B H 0.7351 0.1047 0.3834 0.117 Uiso 1 1 calc R
H29C H 0.7650 0.1074 0.4594 0.117 Uiso 1 1 calc R
C31 C 0.82817(3) 0.39767(3) 0.90066(2) 0.04543(16) Uani 1 1 d .
C32 C 0.75754(3) 0.32046(3) 0.84243(2) 0.04181(15) Uani 1 1 d .
C41 C 0.77867(3) 0.44058(3) 0.94146(2) 0.05251(17) Uani 1 1 d .
C42 C 0.81916(4) 0.42651(4) 1.01399(2) 0.0742(2) Uani 1 1 d .
H42A H 0.8114 0.3680 1.0188 0.111 Uiso 1 1 calc R
H42B H 0.7873 0.4531 1.0383 0.111 Uiso 1 1 calc R
H42C H 0.8840 0.4496 1.0300 0.111 Uiso 1 1 calc R
C43 C 0.79238(4) 0.53526(3) 0.93665(3) 0.0753(2) Uani 1 1 d .
H43A H 0.7680 0.5463 0.8920 0.113 Uiso 1 1 calc R
H43B H 0.8573 0.5578 0.9536 0.113 Uiso 1 1 calc R
H43C H 0.7603 0.5606 0.9614 0.113 Uiso 1 1 calc R
C44 C 0.67531(3) 0.40603(3) 0.91642(2) 0.05007(16) Uani 1 1 d .
C45 C 0.60740(3) 0.43378(3) 0.86478(3) 0.06238(19) Uani 1 1 d .
H45A H 0.6186 0.4810 0.8404 0.075 Uiso 1 1 calc R
C46 C 0.51962(4) 0.38888(3) 0.85918(3) 0.0691(2) Uani 1 1 d .
H46A H 0.4597 0.3999 0.8310 0.083 Uiso 1 1 calc R
C47 C 0.53299(3) 0.33372(3) 0.90675(2) 0.06406(18) Uani 1 1 d .
H47A H 0.4834 0.2984 0.9171 0.077 Uiso 1 1 calc R
C48 C 0.62839(3) 0.34336(3) 0.94259(2) 0.05278(17) Uani 1 1 d .
H48A H 0.6562 0.3160 0.9816 0.063 Uiso 1 1 calc R
C49 C 0.42204(4) 0.07913(5) 0.86133(3) 0.1017(3) Uani 1 1 d .
H49A H 0.4687 0.0464 0.8810 0.153 Uiso 1 1 calc R
H49B H 0.3624 0.0441 0.8456 0.153 Uiso 1 1 calc R
H49C H 0.4216 0.1215 0.8930 0.153 Uiso 1 1 calc R
C50 C 0.36889(4) 0.17131(5) 0.77434(4) 0.1090(3) Uani 1 1 d .
H50A H 0.3813 0.1964 0.7383 0.163 Uiso 1 1 calc R
H50B H 0.3694 0.2139 0.8061 0.163 Uiso 1 1 calc R
H50C H 0.3092 0.1363 0.7594 0.163 Uiso 1 1 calc R
C51 C 0.44722(5) 0.05543(5) 0.75469(3) 0.1068(3) Uani 1 1 d .
H51A H 0.4936 0.0225 0.7745 0.160 Uiso 1 1 calc R
H51B H 0.4627 0.0829 0.7205 0.160 Uiso 1 1 calc R
H51C H 0.3879 0.0202 0.7369 0.160 Uiso 1 1 calc R
C52 C 0.44332(3) 0.11939(3) 0.80503(3) 0.05963(19) Uani 1 1 d .
C53 C 0.53205(2) 0.17877(2) 0.828823(18) 0.02699(12) Uani 1 1 d .
C54 C 0.65679(3) 0.10216(3) 0.89243(2) 0.05141(17) Uani 1 1 d .
H54A H 0.7161 0.1056 0.8854 0.062 Uiso 1 1 calc R
H54B H 0.6183 0.0512 0.8686 0.062 Uiso 1 1 calc R
C55 C 0.67863(5) -0.02202(4) 0.99143(3) 0.1033(3) Uani 1 1 d .
H55A H 0.6890 -0.0322 1.0361 0.155 Uiso 1 1 calc R
H55B H 0.7272 -0.0390 0.9779 0.155 Uiso 1 1 calc R
H55C H 0.6199 -0.0531 0.9648 0.155 Uiso 1 1 calc R
C56 C 0.79417(4) 0.15020(5) 1.03356(3) 0.0983(3) Uani 1 1 d .
H56A H 0.8029 0.1442 1.0787 0.147 Uiso 1 1 calc R
H56B H 0.7968 0.2079 1.0261 0.147 Uiso 1 1 calc R
H56C H 0.8422 0.1290 1.0220 0.147 Uiso 1 1 calc R
C57 C 0.58952(4) 0.12503(4) 1.01405(3) 0.0817(3) Uani 1 1 d .
H57A H 0.6056 0.1180 1.0596 0.123 Uiso 1 1 calc R
H57B H 0.5300 0.0923 0.9912 0.123 Uiso 1 1 calc R
H57C H 0.5872 0.1825 1.0075 0.123 Uiso 1 1 calc R
C58 C 0.53310(5) 0.37973(4) 0.70650(3) 0.0949(3) Uani 1 1 d .
H58A H 0.5156 0.3639 0.6608 0.142 Uiso 1 1 calc R
H58B H 0.5832 0.4260 0.7186 0.142 Uiso 1 1 calc R
H58C H 0.4810 0.3953 0.7162 0.142 Uiso 1 1 calc R
C59 C 0.56135(4) 0.24018(4) 0.69868(3) 0.0748(2) Uani 1 1 d .
H59A H 0.5386 0.2542 0.6547 0.112 Uiso 1 1 calc R
H59B H 0.5215 0.1924 0.7044 0.112 Uiso 1 1 calc R
H59C H 0.6230 0.2281 0.7079 0.112 Uiso 1 1 calc R
C61 C 0.37193(3) 0.11485(3) 0.39966(2) 0.04622(16) Uani 1 1 d .
C62 C 0.29925(3) 0.17771(3) 0.35666(2) 0.04610(16) Uani 1 1 d .
C71 C 0.41632(3) 0.06484(3) 0.35891(3) 0.05378(18) Uani 1 1 d .
C72 C 0.52399(3) 0.08580(4) 0.38624(3) 0.0828(3) Uani 1 1 d .
H72A H 0.5434 0.1443 0.3861 0.124 Uiso 1 1 calc R
H72B H 0.5497 0.0557 0.3596 0.124 Uiso 1 1 calc R
H72C H 0.5454 0.0704 0.4299 0.124 Uiso 1 1 calc R
C73 C 0.38926(4) -0.02968(3) 0.36125(3) 0.0790(2) Uani 1 1 d .
H73A H 0.3229 -0.0449 0.3449 0.118 Uiso 1 1 calc R
H73B H 0.4122 -0.0434 0.4053 0.118 Uiso 1 1 calc R
H73C H 0.4159 -0.0594 0.3349 0.118 Uiso 1 1 calc R
C74 C 0.38318(3) 0.08421(3) 0.28877(2) 0.04639(15) Uani 1 1 d .
C75 C 0.30503(3) 0.04342(3) 0.23811(2) 0.05289(17) Uani 1 1 d .
H75A H 0.2633 -0.0061 0.2417 0.063 Uiso 1 1 calc R
C76 C 0.30215(3) 0.07898(3) 0.18025(3) 0.06301(19) Uani 1 1 d .
H76A H 0.2592 0.0578 0.1369 0.076 Uiso 1 1 calc R
C77 C 0.37710(3) 0.14257(4) 0.19369(3) 0.0698(2) Uani 1 1 d .
H77A H 0.3966 0.1738 0.1616 0.084 Uiso 1 1 calc R
C78 C 0.42852(3) 0.14516(3) 0.26074(3) 0.06075(19) Uani 1 1 d .
H78A H 0.4886 0.1804 0.2830 0.073 Uiso 1 1 calc R
C79 C 0.18989(4) 0.24461(4) 0.08368(3) 0.0852(3) Uani 1 1 d .
H79A H 0.2264 0.2033 0.0795 0.128 Uiso 1 1 calc R
H79B H 0.2288 0.2904 0.1133 0.128 Uiso 1 1 calc R
H79C H 0.1624 0.2638 0.0419 0.128 Uiso 1 1 calc R
C80 C 0.05479(4) 0.13133(4) 0.06535(3) 0.0820(3) Uani 1 1 d .
H80A H 0.0069 0.1081 0.0820 0.123 Uiso 1 1 calc R
H80B H 0.0931 0.0907 0.0636 0.123 Uiso 1 1 calc R
H80C H 0.0271 0.1473 0.0225 0.123 Uiso 1 1 calc R
C81 C 0.05309(4) 0.27193(4) 0.11491(3) 0.0804(2) Uani 1 1 d .
H81A H 0.0050 0.2477 0.1310 0.121 Uiso 1 1 calc R
H81B H 0.0257 0.2903 0.0728 0.121 Uiso 1 1 calc R
H81C H 0.0909 0.3185 0.1443 0.121 Uiso 1 1 calc R
C82 C 0.11348(3) 0.20684(4) 0.10959(2) 0.05894(19) Uani 1 1 d .
C83 C 0.13390(3) 0.14699(3) 0.21904(2) 0.04013(14) Uani 1 1 d .
C84 C 0.03868(3) 0.11529(3) 0.21931(2) 0.05124(17) Uani 1 1 d .
H84A H -0.0038 0.1421 0.1866 0.061 Uiso 1 1 calc R
H84B H 0.0354 0.1345 0.2610 0.061 Uiso 1 1 calc R
C85 C 0.05209(6) -0.05841(5) 0.26983(5) 0.2159(5) Uani 1 1 d .
H85A H 0.0260 -0.1163 0.2596 0.324 Uiso 1 1 calc R
H85B H 0.0454 -0.0391 0.3099 0.324 Uiso 1 1 calc R
H85C H 0.1167 -0.0508 0.2742 0.324 Uiso 1 1 calc R
C86 C 0.00176(8) -0.04929(6) 0.13143(5) 0.2304(6) Uani 1 1 d .
H86A H -0.0224 -0.1075 0.1273 0.346 Uiso 1 1 calc R
H86B H 0.0658 -0.0418 0.1341 0.346 Uiso 1 1 calc R
H86C H -0.0329 -0.0244 0.0942 0.346 Uiso 1 1 calc R
C87 C -0.13088(5) -0.01084(5) 0.19431(5) 0.1397(5) Uani 1 1 d .
H87A H -0.1578 -0.0686 0.1868 0.210 Uiso 1 1 calc R
H87B H -0.1610 0.0175 0.1577 0.210 Uiso 1 1 calc R
H87C H -0.1389 0.0129 0.2327 0.210 Uiso 1 1 calc R
C88 C 0.41584(4) 0.34349(4) 0.24940(4) 0.1010(3) Uani 1 1 d .
H88A H 0.4135 0.4018 0.2530 0.151 Uiso 1 1 calc R
H88B H 0.4230 0.3282 0.2085 0.151 Uiso 1 1 calc R
H88C H 0.4675 0.3316 0.2843 0.151 Uiso 1 1 calc R
C89 C 0.26692(4) 0.35186(3) 0.25761(3) 0.0786(2) Uani 1 1 d .
H89A H 0.2963 0.4082 0.2590 0.118 Uiso 1 1 calc R
H89B H 0.2512 0.3444 0.2965 0.118 Uiso 1 1 calc R
H89C H 0.2115 0.3400 0.2204 0.118 Uiso 1 1 calc R
C91 C 0.30781(4) 0.29472(5) -0.04956(3) 0.1535(5) Uani 1 1 d D
C92 C 0.36431(4) 0.26060(4) -0.00159(3) 0.1452(4) Uani 1 1 d D
H92A H 0.3552 0.2032 -0.0006 0.174 Uiso 1 1 calc R
C93 C 0.43460(5) 0.30837(4) 0.04553(4) 0.2020(6) Uani 1 1 d D
H93A H 0.4710 0.2845 0.0806 0.242 Uiso 1 1 calc R
C94 C 0.45157(5) 0.38936(4) 0.04161(4) 0.3228(6) Uani 1 1 d D
H94A H 0.5039 0.4216 0.0714 0.387 Uiso 1 1 calc R
C95 C 0.39349(5) 0.42538(4) -0.00530(4) 0.2527(4) Uani 1 1 d D
H95A H 0.4007 0.4830 -0.0037 0.303 Uiso 1 1 calc R
C96 C 0.32719(5) 0.38068(4) -0.05307(3) 0.2216(4) Uani 1 1 d D
H96A H 0.2935 0.4053 -0.0887 0.266 Uiso 1 1 calc R
C97 C 0.24151(9) 0.25696(13) -0.09336(7) 0.3662(11) Uani 1 1 d .
H97A H 0.2349 0.1989 -0.0871 0.549 Uiso 1 1 calc R
H97B H 0.2511 0.2648 -0.1343 0.549 Uiso 1 1 calc R
H97C H 0.1863 0.2774 -0.0933 0.549 Uiso 1 1 calc R
C101 C 1.17353(5) 0.22890(4) 0.65747(3) 0.0955(3) Uani 1 1 d .
C102 C 1.24213(5) 0.28689(5) 0.64717(4) 0.1163(4) Uani 1 1 d .
H10A H 1.2722 0.2735 0.6183 0.140 Uiso 1 1 calc R
C103 C 1.26454(6) 0.36551(6) 0.68119(5) 0.1449(5) Uani 1 1 d .
H10B H 1.3107 0.4044 0.6750 0.174 Uiso 1 1 calc R
C104 C 1.22222(6) 0.38599(6) 0.72161(5) 0.1543(5) Uani 1 1 d .
H10C H 1.2390 0.4383 0.7444 0.185 Uiso 1 1 calc R
C105 C 1.15522(7) 0.33113(6) 0.72961(5) 0.1474(5) Uani 1 1 d .
H10D H 1.1237 0.3472 0.7567 0.177 Uiso 1 1 calc R
C106 C 1.13058(5) 0.25285(5) 0.70015(4) 0.1147(3) Uani 1 1 d .
H10E H 1.0851 0.2156 0.7086 0.138 Uiso 1 1 calc R
C107 C 1.15101(8) 0.14565(6) 0.62396(5) 0.1752(6) Uani 1 1 d .
H10F H 1.1030 0.1132 0.6361 0.263 Uiso 1 1 calc R
H10G H 1.2053 0.1197 0.6359 0.263 Uiso 1 1 calc R
H10H H 1.1299 0.1492 0.5778 0.263 Uiso 1 1 calc R
B3 B 0.76220(4) 0.36343(4) 0.29903(3) 0.04973(19) Uani 1 1 d .
H3 H 0.7675 0.4166 0.3333 0.060 Uiso 1 1 calc R
B4 B 0.78230(4) 0.37661(4) 0.22354(3) 0.0581(2) Uani 1 1 d .
H4 H 0.8001 0.4385 0.2084 0.070 Uiso 1 1 calc R
B5 B 0.83126(4) 0.29061(4) 0.20619(3) 0.0600(2) Uani 1 1 d .
H5 H 0.8809 0.2959 0.1793 0.072 Uiso 1 1 calc R
B6 B 0.84266(4) 0.22766(4) 0.27234(3) 0.0534(2) Uani 1 1 d .
H6 H 0.9005 0.1929 0.2895 0.064 Uiso 1 1 calc R
B7 B 0.68059(4) 0.27220(4) 0.28820(3) 0.0590(2) Uani 1 1 d .
H7 H 0.6310 0.2655 0.3151 0.071 Uiso 1 1 calc R
B8 B 0.66831(4) 0.33782(5) 0.22433(3) 0.0656(2) Uani 1 1 d .
H8 H 0.6116 0.3742 0.2095 0.079 Uiso 1 1 calc R
B9 B 0.71311(4) 0.29234(5) 0.16739(3) 0.0682(3) Uani 1 1 d .
H9 H 0.6852 0.2990 0.1150 0.082 Uiso 1 1 calc R
B10 B 0.75097(5) 0.19993(5) 0.19730(3) 0.0673(2) Uani 1 1 d .
H10 H 0.7480 0.1459 0.1645 0.081 Uiso 1 1 calc R
B11 B 0.73012(4) 0.18792(4) 0.27185(3) 0.0629(2) Uani 1 1 d .
H11 H 0.7134 0.1262 0.2875 0.076 Uiso 1 1 calc R
B12 B 0.64892(4) 0.22873(5) 0.20730(3) 0.0676(3) Uani 1 1 d .
H12 H 0.5792 0.1941 0.1809 0.081 Uiso 1 1 calc R
B33 B 0.79827(4) 0.41518(4) 0.81986(3) 0.0522(2) Uani 1 1 d .
H33 H 0.7518 0.4588 0.7978 0.063 Uiso 1 1 calc R
B34 B 0.91303(4) 0.44991(4) 0.87469(3) 0.0587(2) Uani 1 1 d .
H34 H 0.9418 0.5163 0.8879 0.070 Uiso 1 1 calc R
B35 B 0.93772(4) 0.37657(4) 0.93164(3) 0.0589(2) Uani 1 1 d .
H35 H 0.9826 0.3947 0.9823 0.071 Uiso 1 1 calc R
B36 B 0.83885(4) 0.29674(3) 0.91115(3) 0.04770(19) Uani 1 1 d .
H36 H 0.8187 0.2631 0.9485 0.057 Uiso 1 1 calc R
B37 B 0.79792(4) 0.32164(4) 0.77753(3) 0.05300(19) Uani 1 1 d .
H37 H 0.7519 0.3040 0.7271 0.064 Uiso 1 1 calc R
B38 B 0.89603(4) 0.40206(4) 0.79709(3) 0.0624(2) Uani 1 1 d .
H38 H 0.9139 0.4369 0.7594 0.075 Uiso 1 1 calc R
B39 B 0.98303(4) 0.37719(4) 0.86649(3) 0.0676(2) Uani 1 1 d .
H39 H 1.0575 0.3952 0.8742 0.081 Uiso 1 1 calc R
B40 B 0.93723(4) 0.28137(4) 0.88938(3) 0.0633(2) Uani 1 1 d .
H40 H 0.9821 0.2370 0.9123 0.076 Uiso 1 1 calc R
B41 B 0.82380(4) 0.24746(4) 0.83407(3) 0.05256(19) Uani 1 1 d .
H41 H 0.7952 0.1811 0.8208 0.063 Uiso 1 1 calc R
B42 B 0.91190(4) 0.29816(4) 0.80635(3) 0.0657(2) Uani 1 1 d .
H42 H 0.9408 0.2649 0.7747 0.079 Uiso 1 1 calc R
B63 B 0.25623(4) 0.08916(4) 0.38331(3) 0.0538(2) Uani 1 1 d .
H63 H 0.2138 0.0359 0.3492 0.065 Uiso 1 1 calc R
B64 B 0.33501(4) 0.07579(5) 0.45989(3) 0.0632(2) Uani 1 1 d .
H64 H 0.3437 0.0138 0.4763 0.076 Uiso 1 1 calc R
B65 B 0.43028(5) 0.15841(5) 0.47778(3) 0.0660(2) Uani 1 1 d .
H65 H 0.5013 0.1509 0.5062 0.079 Uiso 1 1 calc R
B66 B 0.40677(4) 0.22000(4) 0.41079(3) 0.0606(2) Uani 1 1 d .
H66 H 0.4622 0.2520 0.3945 0.073 Uiso 1 1 calc R
B67 B 0.21417(4) 0.18185(4) 0.39078(3) 0.0654(2) Uani 1 1 d .
H67 H 0.1433 0.1895 0.3623 0.079 Uiso 1 1 calc R
B68 B 0.23548(5) 0.11902(5) 0.45643(3) 0.0728(3) Uani 1 1 d .
H68 H 0.1788 0.0856 0.4708 0.087 Uiso 1 1 calc R
B69 B 0.34323(5) 0.16200(5) 0.51454(3) 0.0758(3) Uani 1 1 d .
H69 H 0.3568 0.1569 0.5668 0.091 Uiso 1 1 calc R
B70 B 0.38986(5) 0.25160(5) 0.48361(3) 0.0800(3) Uani 1 1 d .
H70 H 0.4350 0.3053 0.5159 0.096 Uiso 1 1 calc R
B71 B 0.30807(5) 0.26340(4) 0.40834(3) 0.0711(3) Uani 1 1 d .
H71 H 0.2990 0.3252 0.3916 0.085 Uiso 1 1 calc R
B72 B 0.26921(5) 0.22758(5) 0.47149(3) 0.0826(3) Uani 1 1 d .
H72 H 0.2349 0.2657 0.4961 0.099 Uiso 1 1 calc R

loop_
_atom_site_aniso_label
_atom_site_aniso_U_11
_atom_site_aniso_U_22
_atom_site_aniso_U_33
_atom_site_aniso_U_23
_atom_site_aniso_U_13
_atom_site_aniso_U_12
Ti1 0.03151(3) 0.03893(4) 0.03964(4) -0.00148(3) 0.00987(3) 0.00274(3)
Ti2 0.04143(4) 0.03926(4) 0.03986(4) 0.00286(3) 0.01552(3) 0.00525(3)
Ti3 0.03989(4) 0.04048(4) 0.04629(4) 0.00436(4) 0.01588(3) 0.00861(3)
Si1 0.04726(6) 0.05574(8) 0.07160(8) -0.00652(7) 0.02303(5) 0.01133(6)
Si2 0.05786(7) 0.06477(9) 0.05484(7) 0.02051(7) 0.02059(6) 0.01016(7)
Si3 0.06069(9) 0.05128(9) 0.09538(12) 0.02007(8) 0.01203(8) -0.00232(8)
N1 0.04059(17) 0.0429(2) 0.03614(18) 0.00364(16) 0.01181(13) -0.00145(16)
N2 0.0566(2) 0.0429(2) 0.0651(2) -0.0005(2) 0.01486(18) 0.01138(18)
N3 0.1037(3) 0.0476(2) 0.0623(2) -0.0018(2) 0.05163(16) 0.0018(2)
N4 0.0526(2) 0.0657(3) 0.0431(2) 0.01711(19) 0.01146(16) 0.0087(2)
N5 0.04198(18) 0.0464(2) 0.04326(19) 0.00702(17) 0.01419(14) 0.01178(16)
N6 0.0622(2) 0.0461(2) 0.0631(2) 0.0082(2) 0.01582(19) 0.0021(2)
C1 0.0442(2) 0.0498(3) 0.0419(2) -0.0018(2) 0.01966(16) 0.0051(2)
C2 0.0396(2) 0.0469(3) 0.0375(2) -0.0043(2) 0.01459(16) -0.0010(2)
C11 0.0430(2) 0.0510(3) 0.0549(2) 0.0028(2) 0.02460(16) 0.0025(2)
C12 0.0488(2) 0.1105(5) 0.0676(3) 0.0026(3) 0.03492(18) 0.0082(3)
C13 0.0727(3) 0.0590(3) 0.0759(4) 0.0075(3) 0.0200(3) -0.0083(3)
C14 0.02965(19) 0.0508(3) 0.0497(2) -0.0050(2) 0.01373(16) -0.0016(2)
C15 0.0419(2) 0.0486(3) 0.0593(3) -0.0093(2) 0.02534(17) -0.0101(2)
C16 0.0424(2) 0.0800(4) 0.0483(3) -0.0149(3) 0.01237(19) -0.0193(3)
C17 0.0304(2) 0.1012(4) 0.0587(3) 0.0141(3) 0.0016(2) 0.0012(3)
C18 0.0348(2) 0.0682(3) 0.0638(3) 0.0034(3) 0.01710(18) 0.0124(2)
C19 0.1766(6) 0.1503(5) 0.0771(4) 0.0622(4) 0.0442(4) 0.0857(5)
C20 0.1237(5) 0.0979(5) 0.0423(3) -0.0044(3) 0.0250(3) -0.0226(4)
C21 0.0992(4) 0.1310(6) 0.0734(3) 0.0225(4) 0.0406(3) -0.0292(4)
C22 0.0626(3) 0.0663(3) 0.0429(2) 0.0157(2) 0.01889(19) 0.0000(3)
C23 0.0336(2) 0.0366(2) 0.0402(2) -0.00479(19) 0.00979(16) -0.00224(18)
C24 0.0399(2) 0.0562(3) 0.0519(3) -0.0087(2) 0.01082(19) 0.0084(2)
C25 0.0980(5) 0.1043(5) 0.1606(8) 0.0014(5) 0.0057(5) 0.0510(4)
C26 0.1450(4) 0.1196(6) 0.1201(4) -0.0265(4) 0.0863(3) 0.0199(4)
C27 0.0752(3) 0.0609(4) 0.1513(6) -0.0128(4) 0.0466(3) -0.0054(3)
C28 0.1039(4) 0.0672(4) 0.1556(6) 0.0086(4) 0.0381(4) 0.0465(3)
C29 0.0868(4) 0.0506(3) 0.0836(4) -0.0010(3) 0.0163(3) -0.0025(3)
C31 0.0476(2) 0.0435(3) 0.0421(2) -0.0023(2) 0.01644(17) -0.0042(2)
C32 0.0474(2) 0.0360(2) 0.0424(2) -0.00094(19) 0.01857(16) 0.00077(19)
C41 0.0605(2) 0.0431(3) 0.0557(3) -0.0090(2) 0.02662(19) 0.0009(2)
C42 0.0733(3) 0.0902(4) 0.0532(3) -0.0239(3) 0.0227(2) -0.0016(3)
C43 0.0801(3) 0.0460(3) 0.1046(4) -0.0153(3) 0.0459(2) -0.0036(3)
C44 0.0559(2) 0.0440(3) 0.0561(2) -0.0076(2) 0.02884(17) 0.0058(2)
C45 0.0686(3) 0.0413(3) 0.0856(3) 0.0034(3) 0.0347(2) 0.0149(2)
C46 0.0545(3) 0.0620(3) 0.0960(4) -0.0064(3) 0.0296(2) 0.0193(2)
C47 0.0637(2) 0.0598(3) 0.0802(3) -0.0124(3) 0.04583(18) 0.0012(2)
C48 0.0591(2) 0.0504(3) 0.0523(2) -0.0081(2) 0.02723(18) 0.0031(2)
C49 0.0661(3) 0.1335(6) 0.0856(4) 0.0223(4) 0.0201(3) -0.0376(4)
C50 0.0438(3) 0.1319(6) 0.1226(6) 0.0287(5) -0.0068(4) -0.0011(4)
C51 0.0920(4) 0.1084(5) 0.0952(5) -0.0399(4) 0.0255(3) -0.0360(4)
C52 0.0456(3) 0.0667(3) 0.0530(3) 0.0016(3) 0.0063(2) -0.0095(3)
C53 0.01385(16) 0.0352(2) 0.02414(18) 0.00072(16) -0.00242(13) -0.00013(15)
C54 0.0627(3) 0.0433(3) 0.0545(3) 0.0083(2) 0.02542(19) 0.0136(2)
C55 0.1670(5) 0.0752(4) 0.0922(4) 0.0408(3) 0.0646(3) 0.0388(4)
C56 0.0623(4) 0.1573(6) 0.0621(3) 0.0419(4) 0.0065(3) 0.0003(4)
C57 0.0768(3) 0.1120(5) 0.0548(3) -0.0057(3) 0.0252(2) 0.0069(4)
C58 0.0989(4) 0.1086(5) 0.0781(4) 0.0439(3) 0.0216(3) 0.0275(4)
C59 0.0754(3) 0.0984(5) 0.0441(3) 0.0009(3) 0.0170(2) 0.0014(3)
C61 0.0385(2) 0.0469(3) 0.0469(2) 0.0040(2) 0.00558(19) 0.0068(2)
C62 0.0442(2) 0.0488(3) 0.0445(2) 0.0026(2) 0.01012(18) 0.0161(2)
C71 0.0424(2) 0.0567(3) 0.0626(3) 0.0055(2) 0.0141(2) 0.0165(2)
C72 0.0427(3) 0.1213(5) 0.0846(4) 0.0100(4) 0.0119(3) 0.0354(3)
C73 0.1093(4) 0.0553(3) 0.0897(4) 0.0208(3) 0.0442(3) 0.0384(3)
C74 0.0362(2) 0.0480(3) 0.0608(3) 0.0018(2) 0.02028(17) 0.01654(18)
C75 0.0470(2) 0.0468(3) 0.0658(3) -0.0062(2) 0.01907(19) 0.0128(2)
C76 0.0612(3) 0.0766(3) 0.0545(3) -0.0089(3) 0.0183(2) 0.0279(2)
C77 0.0703(3) 0.0912(4) 0.0708(3) 0.0193(3) 0.04535(18) 0.0316(3)
C78 0.0412(2) 0.0720(3) 0.0779(3) 0.0128(3) 0.02908(19) 0.0140(2)
C79 0.0904(4) 0.1078(5) 0.0692(3) 0.0346(3) 0.0382(2) 0.0199(4)
C80 0.0848(4) 0.1018(5) 0.0482(3) 0.0081(3) 0.0069(3) 0.0150(4)
C81 0.0769(3) 0.0916(4) 0.0778(4) 0.0386(3) 0.0200(3) 0.0343(3)
C82 0.0577(3) 0.0741(3) 0.0477(3) 0.0204(2) 0.0174(2) 0.0155(3)
C83 0.0447(2) 0.0316(2) 0.0467(2) 0.00426(19) 0.01736(16) 0.00924(18)
C84 0.0484(2) 0.0524(3) 0.0540(3) 0.0104(2) 0.01900(19) 0.0056(2)
C85 0.1338(7) 0.1157(5) 0.2698(9) 0.1227(5) -0.0866(7) -0.0606(5)
C86 0.3982(11) 0.0672(5) 0.2945(9) -0.0349(6) 0.2358(7) -0.0087(7)
C87 0.0599(4) 0.0932(5) 0.2329(10) 0.0381(6) 0.0102(5) -0.0102(4)
C88 0.0870(4) 0.0686(4) 0.1387(6) 0.0253(4) 0.0355(4) -0.0141(3)
C89 0.1051(4) 0.0502(3) 0.0790(4) 0.0061(3) 0.0261(3) 0.0182(3)
C91 0.0761(4) 0.2337(10) 0.1428(6) -0.0600(6) 0.0454(4) 0.0006(6)
C92 0.1212(4) 0.1561(8) 0.1945(6) 0.0193(6) 0.1057(3) 0.0137(5)
C93 0.1684(6) 0.3364(16) 0.1586(6) 0.0484(9) 0.1119(4) 0.0829(8)
C94 0.2422(6) 0.2968(12) 0.4837(9) -0.2221(7) 0.2668(4) -0.0515(7)
C95 0.2248(4) 0.1361(8) 0.4995(8) -0.0730(6) 0.2884(4) -0.0074(5)
C96 0.2362(5) 0.1197(7) 0.4014(8) -0.0561(6) 0.2571(4) -0.0050(5)
C97 0.1950(11) 0.671(3) 0.2136(11) -0.1825(12) 0.0642(8) 0.0796(14)
C101 0.0965(5) 0.0936(4) 0.0798(4) 0.0218(4) -0.0014(4) 0.0300(4)
C102 0.1078(5) 0.1594(7) 0.0972(5) 0.0499(5) 0.0398(4) 0.0478(5)
C103 0.1349(7) 0.1342(7) 0.1684(8) 0.0408(6) 0.0421(6) 0.0425(6)
C104 0.1537(7) 0.1058(6) 0.1941(10) 0.0006(6) 0.0326(7) 0.0528(5)
C105 0.1459(6) 0.1519(8) 0.1612(8) 0.0179(6) 0.0605(5) 0.0538(6)
C106 0.1098(5) 0.1394(7) 0.1114(5) 0.0266(5) 0.0542(3) 0.0282(5)
C107 0.2151(10) 0.1292(7) 0.1201(7) -0.0225(6) -0.0354(7) 0.0528(7)
B3 0.0409(3) 0.0620(3) 0.0472(3) -0.0024(3) 0.0137(2) 0.0153(2)
B4 0.0637(3) 0.0691(4) 0.0448(3) 0.0108(3) 0.0203(2) 0.0145(3)
B5 0.0672(3) 0.0745(4) 0.0410(3) -0.0029(3) 0.0240(2) 0.0083(3)
B6 0.0596(3) 0.0532(3) 0.0481(3) -0.0077(3) 0.0215(2) 0.0064(3)
B7 0.0370(3) 0.0891(5) 0.0417(3) -0.0107(3) 0.0094(2) -0.0057(3)
B8 0.0485(3) 0.0963(5) 0.0472(3) -0.0042(3) 0.0090(2) 0.0154(3)
B9 0.0663(4) 0.0964(5) 0.0379(3) -0.0055(3) 0.0161(2) 0.0067(4)
B10 0.0779(4) 0.0739(4) 0.0426(3) -0.0163(3) 0.0181(3) -0.0012(4)
B11 0.0605(3) 0.0634(4) 0.0498(3) -0.0087(3) 0.0098(3) -0.0143(3)
B12 0.0514(3) 0.0987(5) 0.0397(3) -0.0118(3) 0.0081(2) -0.0078(4)
B33 0.0624(3) 0.0482(3) 0.0482(3) 0.0094(3) 0.0245(2) 0.0006(3)
B34 0.0543(3) 0.0531(4) 0.0688(3) 0.0002(3) 0.0282(2) -0.0070(3)
B35 0.0497(3) 0.0674(4) 0.0545(3) -0.0054(3) 0.0154(2) 0.0006(3)
B36 0.0536(3) 0.0428(3) 0.0458(3) 0.0041(2) 0.0161(2) 0.0060(2)
B37 0.0599(3) 0.0598(4) 0.0441(3) -0.0023(3) 0.02860(19) 0.0008(3)
B38 0.0646(3) 0.0674(4) 0.0650(3) 0.0067(3) 0.0403(2) -0.0019(3)
B39 0.0508(3) 0.0695(4) 0.0826(4) -0.0110(3) 0.0307(2) -0.0044(3)
B40 0.0572(3) 0.0624(4) 0.0762(4) 0.0050(3) 0.0273(3) 0.0167(3)
B41 0.0588(3) 0.0493(3) 0.0581(3) -0.0013(3) 0.0319(2) 0.0085(3)
B42 0.0595(3) 0.0714(4) 0.0746(3) -0.0116(3) 0.0413(2) -0.0015(3)
B63 0.0365(3) 0.0721(4) 0.0513(3) 0.0022(3) 0.0144(2) 0.0055(3)
B64 0.0589(3) 0.0728(4) 0.0553(3) 0.0156(3) 0.0130(3) 0.0138(3)
B65 0.0517(3) 0.0828(4) 0.0517(4) -0.0034(3) 0.0014(3) 0.0126(3)
B66 0.0541(3) 0.0522(4) 0.0608(4) -0.0033(3) 0.0038(3) -0.0002(3)
B67 0.0597(3) 0.0985(4) 0.0440(3) -0.0016(3) 0.0151(2) 0.0385(3)
B68 0.0607(3) 0.1118(5) 0.0501(3) 0.0047(4) 0.0205(2) 0.0231(4)
B69 0.0734(4) 0.1086(5) 0.0426(3) 0.0068(4) 0.0091(3) 0.0291(4)
B70 0.0906(5) 0.0783(4) 0.0545(4) -0.0190(3) 0.0032(3) 0.0163(4)
B71 0.0987(4) 0.0594(3) 0.0566(4) -0.0044(3) 0.0187(3) 0.0359(3)
B72 0.0856(4) 0.1155(5) 0.0488(4) -0.0068(4) 0.0139(3) 0.0461(4)

loop_
_atom_type_symbol
_atom_type_description
_atom_type_scat_dispersion_real
_atom_type_scat_dispersion_imag
_atom_type_scat_source
C C 0.0033 0.0016 'International Tables Vol C Tables 4.2.6.8 and 6.1.1.4'
H H 0.0000 0.0000 'International Tables Vol C Tables 4.2.6.8 and 6.1.1.4'
B B 0.0013 0.0007 'International Tables Vol C Tables 4.2.6.8 and 6.1.1.4'
N N 0.0061 0.0033 'International Tables Vol C Tables 4.2.6.8 and 6.1.1.4'
Si Si 0.0817 0.0704 'International Tables Vol C Tables 4.2.6.8 and 6.1.1.4'
Ti Ti 0.2776 0.4457 'International Tables Vol C Tables 4.2.6.8 and 6.1.1.4'

loop_
_geom_angle_atom_site_label_1
_geom_angle_atom_site_label_2
_geom_angle_atom_site_label_3
_geom_angle
N2 Ti1 N1 97.368(19)
N2 Ti1 C23 117.104(19)
N1 Ti1 C23 35.563(16)
N2 Ti1 C2 97.170(18)
N1 Ti1 C2 125.769(17)
C23 Ti1 C2 92.382(17)
N2 Ti1 C17 92.09(2)
N1 Ti1 C17 103.705(18)
C23 Ti1 C17 128.020(19)
C2 Ti1 C17 127.57(2)
N2 Ti1 C16 123.123(18)
N1 Ti1 C16 84.529(18)
C23 Ti1 C16 96.765(19)
C2 Ti1 C16 127.241(19)
C17 Ti1 C16 34.41(2)
N2 Ti1 C15 147.008(18)
N1 Ti1 C15 101.532(17)
C23 Ti1 C15 93.462(18)
C2 Ti1 C15 93.406(16)
C17 Ti1 C15 57.32(2)
C16 Ti1 C15 34.397(18)
N2 Ti1 C18 90.96(2)
N1 Ti1 C18 137.912(15)
C23 Ti1 C18 150.285(18)
C2 Ti1 C18 93.600(18)
C17 Ti1 C18 34.54(2)
C16 Ti1 C18 57.10(2)
C15 Ti1 C18 57.149(19)
N2 Ti1 C14 120.66(2)
N1 Ti1 C14 136.081(16)
C23 Ti1 C14 121.695(18)
C2 Ti1 C14 73.739(16)
C17 Ti1 C14 57.565(19)
C16 Ti1 C14 57.387(18)
C15 Ti1 C14 34.579(18)
C18 Ti1 C14 34.464(18)
N4 Ti2 C53 98.033(16)
N4 Ti2 N3 119.146(18)
C53 Ti2 N3 34.824(15)
N4 Ti2 C32 94.581(18)
C53 Ti2 C32 125.174(17)
N3 Ti2 C32 93.879(18)
N4 Ti2 C46 92.51(2)
C53 Ti2 C46 106.120(19)
N3 Ti2 C46 127.44(2)
C32 Ti2 C46 126.395(18)
N4 Ti2 C45 92.59(2)
C53 Ti2 C45 140.15(2)
N3 Ti2 C45 147.11(2)
C32 Ti2 C45 91.786(18)
C46 Ti2 C45 34.785(19)
N4 Ti2 C47 122.777(19)
C53 Ti2 C47 85.392(18)
N3 Ti2 C47 95.40(2)
C32 Ti2 C47 129.286(16)
C46 Ti2 C47 34.21(2)
C45 Ti2 C47 57.06(2)
N4 Ti2 C48 148.263(19)
C53 Ti2 C48 100.199(17)
N3 Ti2 C48 89.946(18)
C32 Ti2 C48 95.836(16)
C46 Ti2 C48 57.512(19)
C45 Ti2 C48 57.229(19)
C47 Ti2 C48 34.617(16)
N4 Ti2 C44 122.897(18)
C53 Ti2 C44 134.617(18)
N3 Ti2 C44 117.389(17)
C32 Ti2 C44 74.167(17)
C46 Ti2 C44 57.880(17)
C45 Ti2 C44 34.647(17)
C47 Ti2 C44 57.407(18)
C48 Ti2 C44 34.446(18)
N6 Ti3 N5 96.947(16)
N6 Ti3 C83 117.884(18)
N5 Ti3 C83 35.481(17)
N6 Ti3 C62 97.303(18)
N5 Ti3 C62 127.424(18)
C83 Ti3 C62 94.442(18)
N6 Ti3 C76 122.94(2)
N5 Ti3 C76 83.677(17)
C83 Ti3 C76 94.880(18)
C62 Ti3 C76 127.057(19)
N6 Ti3 C77 91.77(2)
N5 Ti3 C77 101.742(18)
C83 Ti3 C77 125.487(18)
C62 Ti3 C77 128.008(18)
C76 Ti3 C77 34.243(18)
N6 Ti3 C75 146.08(2)
N5 Ti3 C75 102.212(15)
C83 Ti3 C75 93.281(17)
C62 Ti3 C75 92.949(18)
C76 Ti3 C75 34.552(19)
C77 Ti3 C75 57.18(2)
N6 Ti3 C78 90.61(2)
N5 Ti3 C78 136.321(18)
C83 Ti3 C78 148.954(18)
C62 Ti3 C78 93.753(18)
C76 Ti3 C78 56.907(17)
C77 Ti3 C78 34.834(18)
C75 Ti3 C78 56.404(17)
N6 Ti3 C74 119.777(17)
N5 Ti3 C74 136.344(15)
C83 Ti3 C74 122.081(17)
C62 Ti3 C74 73.656(18)
C76 Ti3 C74 57.505(17)
C77 Ti3 C74 57.80(2)
C75 Ti3 C74 34.251(14)
C78 Ti3 C74 34.095(18)
C27 Si1 C25 110.86(3)
C27 Si1 C26 109.88(3)
C25 Si1 C26 107.79(4)
C27 Si1 C24 112.45(3)
C25 Si1 C24 104.26(3)
C26 Si1 C24 111.38(3)
C57 Si2 C55 109.45(4)
C57 Si2 C56 107.65(3)
C55 Si2 C56 108.90(3)
C57 Si2 C54 114.49(3)
C55 Si2 C54 105.18(3)
C56 Si2 C54 111.06(3)
C87 Si3 C85 111.97(5)
C87 Si3 C86 106.95(5)
C85 Si3 C86 104.49(5)
C87 Si3 C84 106.46(3)
C85 Si3 C84 113.33(3)
C86 Si3 C84 113.57(4)
C23 N1 C22 135.05(5)
C23 N1 Ti1 76.44(3)
C22 N1 Ti1 148.51(3)
C28 N2 C29 109.09(4)
C28 N2 Ti1 135.61(4)
C29 N2 Ti1 115.27(4)
C53 N3 C54 132.70(4)
C53 N3 Ti2 70.17(3)
C54 N3 Ti2 157.07(3)
C59 N4 C58 110.29(4)
C59 N4 Ti2 115.71(4)
C58 N4 Ti2 133.93(4)
C83 N5 C82 135.13(4)
C83 N5 Ti3 76.59(2)
C82 N5 Ti3 148.21(3)
C89 N6 C88 109.94(5)
C89 N6 Ti3 114.18(4)
C88 N6 Ti3 135.81(4)
C11 C1 B4 122.82(4)
C11 C1 B6 116.82(4)
B4 C1 B6 114.03(4)
C11 C1 B3 116.77(4)
B4 C1 B3 63.11(4)
B6 C1 B3 111.57(4)
C11 C1 C2 115.06(3)
B4 C1 C2 111.57(4)
B6 C1 C2 60.37(3)
B3 C1 C2 60.23(3)
C11 C1 B5 123.45(4)
B4 C1 B5 62.51(4)
B6 C1 B5 62.82(3)
B3 C1 B5 113.57(4)
C2 C1 B5 111.10(4)
B7 C2 C1 107.63(4)
B7 C2 B3 61.67(3)
C1 C2 B3 59.75(3)
B7 C2 B6 110.59(4)
C1 C2 B6 59.52(3)
B3 C2 B6 110.45(4)
B7 C2 B11 60.97(4)
C1 C2 B11 107.61(4)
B3 C2 B11 111.19(4)
B6 C2 B11 61.36(4)
B7 C2 Ti1 126.37(3)
C1 C2 Ti1 117.58(2)
B3 C2 Ti1 119.55(3)
B6 C2 Ti1 116.30(3)
B11 C2 Ti1 123.76(3)
C14 C11 C13 109.11(4)
C14 C11 C12 109.40(4)
C13 C11 C12 106.62(5)
C14 C11 C1 109.62(4)
C13 C11 C1 111.35(4)
C12 C11 C1 110.67(4)
C18 C14 C15 106.43(4)
C18 C14 C11 126.54(5)
C15 C14 C11 126.97(4)
C18 C14 Ti1 71.89(3)
C15 C14 Ti1 71.34(3)
C11 C14 Ti1 123.97(3)
C16 C15 C14 108.73(5)
C16 C15 Ti1 72.78(3)
C14 C15 Ti1 74.08(3)
C17 C16 C15 108.12(5)
C17 C16 Ti1 72.21(3)
C15 C16 Ti1 72.82(3)
C16 C17 C18 108.21(5)
C16 C17 Ti1 73.38(3)
C18 C17 Ti1 73.82(3)
C17 C18 C14 108.47(5)
C17 C18 Ti1 71.65(3)
C14 C18 Ti1 73.65(3)
C20 C22 N1 108.29(5)
C20 C22 C19 109.88(5)
N1 C22 C19 106.77(5)
C20 C22 C21 110.85(6)
N1 C22 C21 110.92(4)
C19 C22 C21 110.03(6)
N1 C23 C24 132.52(5)
N1 C23 Ti1 67.99(3)
C24 C23 Ti1 159.32(4)
C23 C24 Si1 121.66(3)
C41 C31 B36 117.57(4)
C41 C31 B35 123.79(4)
B36 C31 B35 63.12(3)
C41 C31 B34 123.45(4)
B36 C31 B34 112.94(4)
B35 C31 B34 61.69(4)
C41 C31 B33 116.59(4)
B36 C31 B33 111.27(4)
B35 C31 B33 112.97(4)
B34 C31 B33 62.56(3)
C41 C31 C32 114.99(4)
B36 C31 C32 60.24(3)
B35 C31 C32 111.36(4)
B34 C31 C32 110.93(4)
B33 C31 C32 60.45(3)
B36 C32 B37 111.16(4)
B36 C32 B41 61.75(3)
B37 C32 B41 61.50(3)
B36 C32 C31 59.11(3)
B37 C32 C31 107.68(4)
B41 C32 C31 107.73(3)
B36 C32 B33 109.61(3)
B37 C32 B33 61.01(3)
B41 C32 B33 110.62(4)
C31 C32 B33 59.60(3)
B36 C32 Ti2 119.07(3)
B37 C32 Ti2 124.34(3)
B41 C32 Ti2 125.61(3)
C31 C32 Ti2 117.43(3)
B33 C32 Ti2 117.46(3)
C44 C41 C42 109.53(4)
C44 C41 C43 108.90(4)
C42 C41 C43 107.28(4)
C44 C41 C31 109.62(4)
C42 C41 C31 110.80(4)
C43 C41 C31 110.66(5)
C48 C44 C45 106.97(4)
C48 C44 C41 126.52(4)
C45 C44 C41 126.42(5)
C48 C44 Ti2 72.64(3)
C45 C44 Ti2 71.59(3)
C41 C44 Ti2 123.59(4)
C46 C45 C44 108.83(5)
C46 C45 Ti2 72.55(3)
C44 C45 Ti2 73.77(3)
C47 C46 C45 107.35(4)
C47 C46 Ti2 72.96(4)
C45 C46 Ti2 72.67(4)
C46 C47 C48 109.19(5)
C46 C47 Ti2 72.83(4)
C48 C47 Ti2 73.64(3)
C47 C48 C44 107.67(4)
C47 C48 Ti2 71.74(3)
C44 C48 Ti2 72.92(3)
C53 C52 C51 110.03(5)
C53 C52 C49 110.52(4)
C51 C52 C49 111.54(6)
C53 C52 C50 105.67(5)
C51 C52 C50 110.03(5)
C49 C52 C50 108.88(6)
N3 C53 C52 134.27(4)
N3 C53 Ti2 75.00(3)
C52 C53 Ti2 150.69(3)
N3 C54 Si2 119.92(4)
C71 C61 B63 116.92(4)
C71 C61 B64 123.69(5)
B63 C61 B64 62.80(3)
C71 C61 B66 116.66(5)
B63 C61 B66 111.52(4)
B64 C61 B66 113.45(5)
C71 C61 C62 114.85(4)
B63 C61 C62 60.14(3)
B64 C61 C62 110.98(4)
B66 C61 C62 60.52(3)
C71 C61 B65 123.58(4)
B63 C61 B65 113.52(5)
B64 C61 B65 62.50(4)
B66 C61 B65 62.53(4)
C62 C61 B65 111.00(4)
B63 C62 B67 61.82(4)
B63 C62 C61 59.25(3)
B67 C62 C61 107.86(4)
B63 C62 B66 110.00(4)
B67 C62 B66 111.06(4)
C61 C62 B66 59.60(3)
B63 C62 B71 110.98(4)
B67 C62 B71 61.25(4)
C61 C62 B71 107.57(4)
B66 C62 B71 61.35(4)
B63 C62 Ti3 119.37(3)
B67 C62 Ti3 125.34(3)
C61 C62 Ti3 117.86(3)
B66 C62 Ti3 116.96(4)
B71 C62 Ti3 124.05(3)
C74 C71 C73 108.43(4)
C74 C71 C72 109.37(5)
C73 C71 C72 107.11(5)
C74 C71 C61 110.09(4)
C73 C71 C61 110.76(5)
C72 C71 C61 110.98(4)
C75 C74 C78 106.20(4)
C75 C74 C71 127.86(4)
C78 C74 C71 125.87(4)
C75 C74 Ti3 71.41(3)
C78 C74 Ti3 72.38(3)
C71 C74 Ti3 123.51(4)
C76 C75 C74 109.20(4)
C76 C75 Ti3 72.07(3)
C74 C75 Ti3 74.34(3)
C77 C76 C75 108.30(4)
C77 C76 Ti3 72.84(4)
C75 C76 Ti3 73.38(3)
C76 C77 C78 107.40(5)
C76 C77 Ti3 72.92(4)
C78 C77 Ti3 74.15(4)
C74 C78 C77 108.87(4)
C74 C78 Ti3 73.53(3)
C77 C78 Ti3 71.01(3)
N5 C82 C80 109.99(5)
N5 C82 C79 106.80(4)
C80 C82 C79 110.09(5)
N5 C82 C81 109.48(5)
C80 C82 C81 110.52(5)
C79 C82 C81 109.89(5)
N5 C83 C84 130.32(4)
N5 C83 Ti3 67.93(2)
C84 C83 Ti3 161.66(3)
C83 C84 Si3 120.40(4)
C97 C91 C92 125.37(12)
C97 C91 C96 115.86(11)
C92 C91 C96 118.69(5)
C91 C92 C93 120.65(6)
C94 C93 C92 119.66(7)
C93 C94 C95 120.36(6)
C96 C95 C94 121.02(6)
C95 C96 C91 118.71(6)
C106 C101 C102 118.01(7)
C106 C101 C107 122.65(8)
C102 C101 C107 119.34(9)
C101 C102 C103 118.43(9)
C104 C103 C102 121.80(9)
C103 C104 C105 119.24(9)
C104 C105 C106 123.07(11)
C105 C106 C101 119.38(8)
C1 B3 C2 60.02(3)
C1 B3 B7 105.82(4)
C2 B3 B7 59.07(3)
C1 B3 B8 105.39(4)
C2 B3 B8 107.12(4)
B7 B3 B8 59.91(3)
C1 B3 B4 58.19(3)
C2 B3 B4 107.44(5)
B7 B3 B4 107.60(4)
B8 B3 B4 60.05(4)
C1 B4 B9 105.38(5)
C1 B4 B5 59.14(3)
B9 B4 B5 59.28(4)
C1 B4 B3 58.70(3)
B9 B4 B3 107.74(5)
B5 B4 B3 107.32(5)
C1 B4 B8 105.71(5)
B9 B4 B8 60.37(4)
B5 B4 B8 107.69(5)
B3 B4 B8 59.96(3)
C1 B5 B10 105.75(5)
C1 B5 B9 105.57(5)
B10 B5 B9 60.83(4)
C1 B5 B4 58.35(3)
B10 B5 B4 108.70(5)
B9 B5 B4 60.31(4)
C1 B5 B6 58.30(3)
B10 B5 B6 60.41(3)
B9 B5 B6 108.51(5)
B4 B5 B6 106.94(5)
C1 B6 C2 60.11(3)
C1 B6 B11 106.67(5)
C2 B6 B11 59.58(3)
C1 B6 B10 104.97(4)
C2 B6 B10 106.92(4)
B11 B6 B10 59.99(4)
C1 B6 B5 58.88(3)
C2 B6 B5 107.74(5)
B11 B6 B5 107.47(4)
B10 B6 B5 58.84(3)
C2 B7 B11 59.90(3)
C2 B7 B3 59.25(3)
B11 B7 B3 108.37(5)
C2 B7 B12 108.26(5)
B11 B7 B12 61.15(4)
B3 B7 B12 108.74(5)
C2 B7 B8 107.92(4)
B11 B7 B8 109.37(5)
B3 B7 B8 60.73(3)
B12 B7 B8 60.11(4)
B12 B8 B7 59.70(4)
B12 B8 B3 107.32(5)
B7 B8 B3 59.36(3)
B12 B8 B4 107.46(5)
B7 B8 B4 107.12(4)
B3 B8 B4 59.99(3)
B12 B8 B9 59.76(4)
B7 B8 B9 106.81(5)
B3 B8 B9 106.99(5)
B4 B8 B9 59.39(4)
B5 B9 B10 59.47(4)
B5 B9 B12 108.23(5)
B10 B9 B12 60.40(4)
B5 B9 B4 60.41(4)
B10 B9 B4 107.71(4)
B12 B9 B4 107.98(5)
B5 B9 B8 108.49(4)
B10 B9 B8 107.77(5)
B12 B9 B8 59.56(4)
B4 B9 B8 60.24(4)
B5 B10 B11 108.63(4)
B5 B10 B9 59.71(4)
B11 B10 B9 108.20(5)
B5 B10 B6 60.75(3)
B11 B10 B6 59.53(4)
B9 B10 B6 107.89(4)
B5 B10 B12 107.95(5)
B11 B10 B12 60.34(4)
B9 B10 B12 59.80(4)
B6 B10 B12 107.64(5)
C2 B11 B7 59.13(3)
C2 B11 B6 59.06(3)
B7 B11 B6 107.25(5)
C2 B11 B10 106.89(5)
B7 B11 B10 107.85(5)
B6 B11 B10 60.48(4)
C2 B11 B12 106.61(5)
B7 B11 B12 59.81(4)
B6 B11 B12 108.30(5)
B10 B11 B12 60.24(4)
B7 B12 B8 60.20(4)
B7 B12 B9 107.91(5)
B8 B12 B9 60.68(4)
B7 B12 B10 106.58(4)
B8 B12 B10 108.18(5)
B9 B12 B10 59.80(4)
B7 B12 B11 59.04(4)
B8 B12 B11 107.76(4)
B9 B12 B11 107.45(5)
B10 B12 B11 59.41(4)
C31 B33 C32 59.95(3)
C31 B33 B37 106.43(4)
C32 B33 B37 59.06(3)
C31 B33 B38 105.38(4)
C32 B33 B38 107.08(4)
B37 B33 B38 60.61(4)
C31 B33 B34 58.67(3)
C32 B33 B34 107.42(4)
B37 B33 B34 107.98(4)
B38 B33 B34 59.31(4)
C31 B34 B35 58.67(3)
C31 B34 B38 105.95(4)
B35 B34 B38 108.85(5)
C31 B34 B39 106.22(5)
B35 B34 B39 60.62(4)
B38 B34 B39 60.75(4)
C31 B34 B33 58.77(3)
B35 B34 B33 107.43(4)
B38 B34 B33 59.95(3)
B39 B34 B33 108.41(4)
C31 B35 B34 59.64(3)
C31 B35 B39 106.39(4)
B34 B35 B39 59.87(4)
C31 B35 B40 105.68(4)
B34 B35 B40 107.83(5)
B39 B35 B40 60.21(4)
C31 B35 B36 58.40(3)
B34 B35 B36 107.49(4)
B39 B35 B36 108.04(4)
B40 B35 B36 60.00(4)
C31 B36 C32 60.64(3)
C31 B36 B41 106.94(4)
C32 B36 B41 59.20(3)
C31 B36 B40 105.65(4)
C32 B36 B40 107.03(4)
B41 B36 B40 60.01(3)
C31 B36 B35 58.48(3)
C32 B36 B35 107.97(4)
B41 B36 B35 108.13(5)
B40 B36 B35 59.88(4)
C32 B37 B33 59.93(3)
C32 B37 B41 59.32(3)
B33 B37 B41 108.01(4)
C32 B37 B42 106.77(4)
B33 B37 B42 107.52(4)
B41 B37 B42 60.18(4)
C32 B37 B38 107.42(4)
B33 B37 B38 60.18(4)
B41 B37 B38 108.01(4)
B42 B37 B38 59.46(4)
B34 B38 B42 107.43(5)
B34 B38 B33 60.74(3)
B42 B38 B33 107.28(5)
B34 B38 B37 107.99(5)
B42 B38 B37 60.14(4)
B33 B38 B37 59.20(4)
B34 B38 B39 59.63(4)
B42 B38 B39 59.89(4)
B33 B38 B39 108.15(5)
B37 B38 B39 108.19(5)
B34 B39 B42 107.16(4)
B34 B39 B35 59.50(4)
B42 B39 B35 107.43(5)
B34 B39 B38 59.62(4)
B42 B39 B38 59.56(4)
B35 B39 B38 107.08(5)
B34 B39 B40 107.34(5)
B42 B39 B40 59.77(4)
B35 B39 B40 59.96(4)
B38 B39 B40 107.23(4)
B42 B40 B41 60.06(3)
B42 B40 B35 107.33(5)
B41 B40 B35 108.05(5)
B42 B40 B36 107.21(4)
B41 B40 B36 59.67(3)
B35 B40 B36 60.13(4)
B42 B40 B39 59.78(4)
B41 B40 B39 108.27(4)
B35 B40 B39 59.83(4)
B36 B40 B39 107.85(5)
C32 B41 B37 59.18(3)
C32 B41 B36 59.06(3)
B37 B41 B36 107.16(4)
C32 B41 B42 106.78(4)
B37 B41 B42 60.32(4)
B36 B41 B42 107.56(4)
C32 B41 B40 107.16(4)
B37 B41 B40 108.29(4)
B36 B41 B40 60.32(4)
B42 B41 B40 59.85(4)
B38 B42 B39 60.55(4)
B38 B42 B40 108.56(5)
B39 B42 B40 60.45(4)
B38 B42 B41 108.23(5)
B39 B42 B41 108.83(5)
B40 B42 B41 60.09(4)
B38 B42 B37 60.40(4)
B39 B42 B37 108.93(5)
B40 B42 B37 107.82(5)
B41 B42 B37 59.50(3)
C61 B63 C62 60.61(3)
C61 B63 B67 106.94(4)
C62 B63 B67 59.29(4)
C61 B63 B64 58.94(3)
C62 B63 B64 108.27(4)
B67 B63 B64 107.91(4)
C61 B63 B68 105.65(4)
C62 B63 B68 106.99(5)
B67 B63 B68 59.87(4)
B64 B63 B68 59.53(4)
C61 B64 B68 106.13(5)
C61 B64 B63 58.26(3)
B68 B64 B63 60.81(4)
C61 B64 B69 106.24(5)
B68 B64 B69 59.75(4)
B63 B64 B69 108.15(5)
C61 B64 B65 59.22(4)
B68 B64 B65 107.89(5)
B63 B64 B65 107.21(5)
B69 B64 B65 60.16(4)
C61 B65 B70 105.51(4)
C61 B65 B64 58.28(3)
B70 B65 B64 108.34(5)
C61 B65 B69 105.26(4)
B70 B65 B69 61.04(5)
B64 B65 B69 59.86(4)
C61 B65 B66 58.43(3)
B70 B65 B66 59.94(4)
B64 B65 B66 106.70(4)
B69 B65 B66 108.18(5)
C61 B66 C62 59.88(3)
C61 B66 B71 106.23(4)
C62 B66 B71 59.34(3)
C61 B66 B70 105.29(5)
C62 B66 B70 107.00(5)
B71 B66 B70 59.99(4)
C61 B66 B65 59.04(3)
C62 B66 B65 107.70(4)
B71 B66 B65 107.33(5)
B70 B66 B65 59.06(4)
C62 B67 B71 59.72(4)
C62 B67 B63 58.89(4)
B71 B67 B63 107.42(5)
C62 B67 B68 107.55(5)
B71 B67 B68 107.98(4)
B63 B67 B68 60.97(4)
C62 B67 B72 107.10(4)
B71 B67 B72 59.90(4)
B63 B67 B72 108.06(5)
B68 B67 B72 59.73(4)
B69 B68 B72 59.83(4)
B69 B68 B64 60.34(4)
B72 B68 B64 107.70(5)
B69 B68 B67 108.17(5)
B72 B68 B67 60.17(4)
B64 B68 B67 107.44(5)
B69 B68 B63 107.70(5)
B72 B68 B63 106.98(5)
B64 B68 B63 59.66(4)
B67 B68 B63 59.16(4)
B72 B69 B68 60.08(4)
B72 B69 B64 107.55(5)
B68 B69 B64 59.90(4)
B72 B69 B65 107.20(5)
B68 B69 B65 107.86(5)
B64 B69 B65 59.98(4)
B72 B69 B70 60.12(5)
B68 B69 B70 107.62(5)
B64 B69 B70 106.45(5)
B65 B69 B70 58.54(5)
B65 B70 B71 108.89(5)
B65 B70 B66 61.01(4)
B71 B70 B66 59.99(4)
B65 B70 B72 107.87(5)
B71 B70 B72 59.61(4)
B66 B70 B72 107.57(5)
B65 B70 B69 60.42(5)
B71 B70 B69 107.32(5)
B66 B70 B69 108.53(5)
B72 B70 B69 59.07(4)
C62 B71 B67 59.03(4)
C62 B71 B72 107.09(5)
B67 B71 B72 60.59(4)
C62 B71 B66 59.31(3)
B67 B71 B66 107.62(5)
B72 B71 B66 108.45(5)
C62 B71 B70 107.01(5)
B67 B71 B70 108.88(5)
B72 B71 B70 60.68(4)
B66 B71 B70 60.02(4)
B69 B72 B71 108.80(6)
B69 B72 B68 60.09(4)
B71 B72 B68 107.95(5)
B69 B72 B67 108.31(6)
B71 B72 B67 59.51(4)
B68 B72 B67 60.09(4)
B69 B72 B70 60.82(4)
B71 B72 B70 59.71(4)
B68 B72 B70 108.18(6)
B67 B72 B70 107.25(6)

loop_
_geom_bond_atom_site_label_1
_geom_bond_atom_site_label_2
_geom_bond_distance
Ti1 N2 1.9051(4)
Ti1 N1 2.0181(4)
Ti1 C23 2.1161(5)
Ti1 C2 2.2636(4)
Ti1 C17 2.3487(5)
Ti1 C16 2.3636(5)
Ti1 C15 2.3640(5)
Ti1 C18 2.3765(5)
Ti1 C14 2.3993(5)
Ti2 N4 1.9161(4)
Ti2 C53 2.0376(4)
Ti2 N3 2.0922(5)
Ti2 C32 2.2494(5)
Ti2 C46 2.3563(6)
Ti2 C45 2.3578(6)
Ti2 C47 2.3579(6)
Ti2 C48 2.3824(5)
Ti2 C44 2.3859(5)
Ti3 N6 1.8996(4)
Ti3 N5 2.0228(3)
Ti3 C83 2.1232(4)
Ti3 C62 2.2630(5)
Ti3 C76 2.3490(6)
Ti3 C77 2.3479(7)
Ti3 C75 2.3656(5)
Ti3 C78 2.3886(6)
Ti3 C74 2.4033(5)
Si1 C27 1.8454(6)
Si1 C25 1.8466(8)
Si1 C26 1.8688(8)
Si1 C24 1.8928(5)
Si2 C57 1.8590(7)
Si2 C55 1.8611(7)
Si2 C56 1.8729(6)
Si2 C54 1.9101(5)
Si3 C87 1.8155(8)
Si3 C85 1.8157(10)
Si3 C86 1.8281(12)
Si3 C84 1.8909(5)
N1 C23 1.2660(5)
N1 C22 1.4986(7)
N2 C28 1.4569(9)
N2 C29 1.4687(7)
N3 C53 1.2369(5)
N3 C54 1.5076(7)
N4 C59 1.4559(8)
N4 C58 1.4617(8)
N5 C83 1.2669(6)
N5 C82 1.4993(6)
N6 C89 1.4473(8)
N6 C88 1.4653(8)
C1 C11 1.5629(5)
C1 B4 1.7013(8)
C1 B6 1.7050(8)
C1 B3 1.7106(8)
C1 C2 1.7151(7)
C1 B5 1.7157(8)
C2 B7 1.7155(7)
C2 B3 1.7188(8)
C2 B6 1.7197(9)
C2 B11 1.7291(7)
C11 C14 1.5101(7)
C11 C13 1.5328(8)
C11 C12 1.5605(8)
C14 C18 1.4150(7)
C14 C15 1.4161(7)
C15 C16 1.3978(7)
C16 C17 1.3938(9)
C17 C18 1.4029(8)
C19 C22 1.5158(10)
C20 C22 1.4968(8)
C21 C22 1.5203(9)
C23 C24 1.4897(7)
C31 C41 1.5525(8)
C31 B36 1.6992(8)
C31 B35 1.7006(8)
C31 B34 1.7179(8)
C31 B33 1.7196(7)
C31 C32 1.7258(6)
C32 B36 1.7190(7)
C32 B37 1.7191(8)
C32 B41 1.7216(8)
C32 B33 1.7345(8)
C41 C44 1.5221(6)
C41 C42 1.5435(7)
C41 C43 1.5436(7)
C44 C48 1.4119(7)
C44 C45 1.4128(7)
C45 C46 1.4091(8)
C46 C47 1.3865(8)
C47 C48 1.4105(6)
C49 C52 1.5188(10)
C50 C52 1.5252(9)
C51 C52 1.5073(10)
C52 C53 1.4844(6)
C61 C71 1.5571(8)
C61 B63 1.6893(7)
C61 B64 1.7016(9)
C61 B66 1.7077(8)
C61 C62 1.7127(7)
C61 B65 1.7187(8)
C62 B63 1.7046(8)
C62 B67 1.7118(9)
C62 B66 1.7236(7)
C62 B71 1.7242(9)
C71 C74 1.5117(7)
C71 C73 1.5479(8)
C71 C72 1.5550(7)
C74 C75 1.4048(6)
C74 C78 1.4049(8)
C75 C76 1.4002(8)
C76 C77 1.3828(7)
C77 C78 1.4183(7)
C79 C82 1.5271(9)
C80 C82 1.5148(8)
C81 C82 1.5379(9)
C83 C84 1.4871(7)
C91 C97 1.2179(14)
C91 C92 1.3304(9)
C91 C96 1.4037(11)
C92 C93 1.3482(8)
C93 C94 1.3230(9)
C94 C95 1.3458(10)
C95 C96 1.3058(8)
C101 C106 1.3787(13)
C101 C102 1.3949(11)
C101 C107 1.4587(12)
C102 C103 1.3973(12)
C103 C104 1.3134(17)
C104 C105 1.3268(14)
C105 C106 1.3535(13)
B3 B7 1.7604(8)
B3 B8 1.7850(7)
B3 B4 1.7855(9)
B4 B9 1.7711(9)
B4 B5 1.7730(11)
B4 B8 1.7866(10)
B5 B10 1.7484(9)
B5 B9 1.7527(9)
B5 B6 1.7827(9)
B6 B11 1.7598(9)
B6 B10 1.7767(7)
B7 B11 1.7476(11)
B7 B12 1.7615(9)
B7 B8 1.7704(10)
B8 B12 1.7688(11)
B8 B9 1.7889(11)
B9 B10 1.7724(11)
B9 B12 1.7726(10)
B10 B11 1.7682(10)
B10 B12 1.7832(11)
B11 B12 1.7850(9)
B33 B37 1.7532(9)
B33 B38 1.7709(10)
B33 B34 1.7848(7)
B34 B35 1.7529(10)
B34 B38 1.7594(9)
B34 B39 1.7595(10)
B35 B39 1.7728(11)
B35 B40 1.7750(10)
B35 B36 1.7795(8)
B36 B41 1.7654(9)
B36 B40 1.7772(10)
B37 B41 1.7591(9)
B37 B42 1.7738(9)
B37 B38 1.7784(8)
B38 B42 1.7616(10)
B38 B39 1.7793(9)
B39 B42 1.7674(8)
B39 B40 1.7794(10)
B40 B42 1.7674(10)
B40 B41 1.7716(7)
B41 B42 1.7712(9)
B63 B67 1.7550(10)
B63 B64 1.7668(8)
B63 B68 1.7873(10)
B64 B68 1.7645(11)
B64 B69 1.7723(11)
B64 B65 1.7744(9)
B65 B70 1.7437(12)
B65 B69 1.7778(12)
B65 B66 1.7783(10)
B66 B71 1.7591(11)
B66 B70 1.7596(11)
B67 B71 1.7504(9)
B67 B68 1.7679(10)
B67 B72 1.7694(9)
B68 B69 1.7618(8)
B68 B72 1.7616(11)
B69 B72 1.7572(11)
B69 B70 1.7886(11)
B70 B71 1.7590(9)
B70 B72 1.7762(11)
B71 B72 1.7573(11)
